data_7040821
loop_
_publ_author_name
'Kivi, Charlie E.'
'Song, Datong'

_publ_section_title
;
 A luminescent cationic metal-organic framework featuring [Cu-pyrazolate]3
 units for volatile organic compound sensing.
;
_journal_issue 43
_journal_name_full 'Dalton transactions (Cambridge, England : 2003)'
_journal_page_first 17087
_journal_page_last 17090
_journal_paper_doi 10.1039/c6dt03582e
_journal_volume 45
_journal_year 2016
_chemical_formula_moiety 'C96 H84 Br4 Cu10 N18'
_chemical_formula_sum 'C96 H84 Br4 Cu10 N18'
_chemical_formula_weight 2444.85
_chemical_name_systematic
;
 ?
;
_space_group_crystal_system monoclinic
_space_group_IT_number 15
_space_group_name_Hall '-C 2yc'
_space_group_name_H-M_alt 'C 1 2/c 1'
_symmetry_space_group_name_Hall '-C 2yc'
_symmetry_space_group_name_H-M 'C 1 2/c 1'
_atom_sites_solution_hydrogens geom
_audit_creation_method SHELXL-2013
_audit_update_record
;
2016-07-15 deposited with the CCDC.
2016-10-05 downloaded from the CCDC.
;
_cell_angle_alpha 90
_cell_angle_beta 107.054(2)
_cell_angle_gamma 90
_cell_formula_units_Z 4
_cell_length_a 19.6076(13)
_cell_length_b 27.6940(16)
_cell_length_c 21.551(2)
_cell_measurement_reflns_used 61644
_cell_measurement_temperature 150(2)
_cell_measurement_theta_max 27.547
_cell_measurement_theta_min 1.824
_cell_volume 11187.9(14)
_computing_structure_refinement 'SHELXL-2013 (Sheldrick, 2013)'
_diffrn_ambient_temperature 150(2)
_diffrn_measured_fraction_theta_full 0.999
_diffrn_measured_fraction_theta_max 0.995
_diffrn_measurement_device_type 'Bruker Kapa Apex II'
_diffrn_radiation_type MoK\a
_diffrn_radiation_wavelength 0.71073
_diffrn_reflns_av_R_equivalents 0.0698
_diffrn_reflns_av_unetI/netI 0.0842
_diffrn_reflns_Laue_measured_fraction_full 0.999
_diffrn_reflns_Laue_measured_fraction_max 0.995
_diffrn_reflns_limit_h_max 25
_diffrn_reflns_limit_h_min -25
_diffrn_reflns_limit_k_max 35
_diffrn_reflns_limit_k_min -35
_diffrn_reflns_limit_l_max 28
_diffrn_reflns_limit_l_min -27
_diffrn_reflns_number 61644
_diffrn_reflns_point_group_measured_fraction_full 0.999
_diffrn_reflns_point_group_measured_fraction_max 0.995
_diffrn_reflns_theta_full 25.242
_diffrn_reflns_theta_max 27.547
_diffrn_reflns_theta_min 1.824
_exptl_absorpt_coefficient_mu 3.336
_exptl_absorpt_correction_T_max 0.7456
_exptl_absorpt_correction_T_min 0.6468
_exptl_absorpt_correction_type multi-scan
_exptl_absorpt_process_details
;
multi-scan from symmetry-related measurements 
 Sortav (Blessing 1995)
;
_exptl_crystal_colour yellow
_exptl_crystal_density_diffrn 1.451
_exptl_crystal_description rod
_exptl_crystal_F_000 4864
_exptl_crystal_size_max 0.080
_exptl_crystal_size_mid 0.060
_exptl_crystal_size_min 0.020
_refine_diff_density_max 1.943
_refine_diff_density_min -1.203
_refine_diff_density_rms 0.144
_refine_ls_extinction_method none
_refine_ls_goodness_of_fit_ref 1.036
_refine_ls_hydrogen_treatment constr
_refine_ls_matrix_type full
_refine_ls_number_parameters 606
_refine_ls_number_reflns 12861
_refine_ls_number_restraints 0
_refine_ls_restrained_S_all 1.036
_refine_ls_R_factor_all 0.1157
_refine_ls_R_factor_gt 0.0666
_refine_ls_shift/su_max 0.001
_refine_ls_shift/su_mean 0.000
_refine_ls_structure_factor_coef Fsqd
_refine_ls_weighting_details 'w=1/[\s^2^(Fo^2^)+(0.0935P)^2^+56.6373P] where P=(Fo^2^+2Fc^2^)/3'
_refine_ls_weighting_scheme calc
_refine_ls_wR_factor_gt 0.1722
_refine_ls_wR_factor_ref 0.1899
_reflns_Friedel_coverage 0.000
_reflns_number_gt 8030
_reflns_number_total 12861
_reflns_threshold_expression 'I > 2\s(I)'
_cod_data_source_file c6dt03582e2.cif
_cod_data_source_block cek879sq
_cod_depositor_comments 'Adding full bibliography for 7040821.cif.'
_cod_original_cell_volume 11187.9(15)
_cod_database_code 7040821
_shelx_space_group_comment
;
The symmetry employed for this shelxl refinement is uniquely defined
by the following loop, which should always be used as a source of
symmetry information in preference to the above space-group names.
They are only intended as comments.
;
_shelx_estimated_absorpt_t_min 0.776
_shelx_estimated_absorpt_t_max 0.936
_shelxl_version_number 2013-4

loop_
_space_group_symop_operation_xyz
'x, y, z'
'-x, y, -z+1/2'
'x+1/2, y+1/2, z'
'-x+1/2, y+1/2, -z+1/2'
'-x, -y, -z'
'x, -y, z-1/2'
'-x+1/2, -y+1/2, -z'
'x+1/2, -y+1/2, z-1/2'

loop_
_atom_site_label
_atom_site_type_symbol
_atom_site_fract_x
_atom_site_fract_y
_atom_site_fract_z
_atom_site_U_iso_or_equiv
_atom_site_adp_type
_atom_site_occupancy
_atom_site_site_symmetry_order
_atom_site_calc_flag
_atom_site_refinement_flags_posn
_atom_site_refinement_flags_adp
_atom_site_refinement_flags_occupancy
_atom_site_disorder_assembly
_atom_site_disorder_group
Br1 Br 0.92428(3) 0.29094(2) 0.16465(3) 0.02413(16) Uani 1 1 d . . . . .
Cu3 Cu 1.73583(4) 0.20316(2) -0.08801(4) 0.02420(19) Uani 1 1 d . . . . .
Cu2 Cu 1.61640(4) 0.14964(3) -0.03683(4) 0.02390(19) Uani 1 1 d . . . . .
Cu1 Cu 1.63108(4) 0.26523(3) -0.03491(4) 0.0247(2) Uani 1 1 d . . . . .
Cu4 Cu 1.04645(4) 0.31950(3) 0.21609(4) 0.0268(2) Uani 1 1 d . . . . .
N1 N 1.5627(3) 0.23581(17) -0.0030(3) 0.0242(12) Uani 1 1 d . . . . .
N3 N 1.1254(3) 0.29126(18) 0.1858(3) 0.0234(11) Uani 1 1 d . . . . .
N4 N 1.6825(3) 0.11238(17) -0.0628(3) 0.0239(12) Uani 1 1 d . . . . .
N2 N 1.5518(3) 0.18631(17) -0.0077(2) 0.0226(11) Uani 1 1 d . . . . .
N5 N 1.7310(3) 0.13540(17) -0.0879(3) 0.0247(12) Uani 1 1 d . . . . .
C12 C 1.2395(3) 0.2591(2) 0.1418(3) 0.0264(14) Uani 1 1 d . . . . .
C25 C 1.8408(4) -0.0748(2) -0.1387(4) 0.0319(16) Uani 1 1 d . . . . .
C5 C 1.4708(4) 0.1252(2) 0.0143(4) 0.041(2) Uani 1 1 d . . . . .
H5A H 1.4989 0.1039 -0.0050 0.062 Uiso 1 1 calc R U . . .
H5B H 1.4206 0.1241 -0.0119 0.062 Uiso 1 1 calc R U . . .
H5C H 1.4750 0.1144 0.0585 0.062 Uiso 1 1 calc R U . . .
C3 C 1.4727(3) 0.2178(2) 0.0373(3) 0.0258(14) Uani 1 1 d . . . . .
C11 C 1.4209(4) 0.2589(3) 0.1161(4) 0.0345(17) Uani 1 1 d . . . . .
H11A H 1.4646 0.2758 0.1327 0.041 Uiso 1 1 calc R U . . .
C23 C 1.7381(4) -0.0307(2) -0.1286(4) 0.0400(18) Uani 1 1 d . . . . .
H23A H 1.6886 -0.0303 -0.1324 0.048 Uiso 1 1 calc R U . . .
C16 C 1.1685(3) 0.2525(2) 0.1050(3) 0.0289(15) Uani 1 1 d . . . . .
H16A H 1.1576 0.2368 0.0641 0.035 Uiso 1 1 calc R U . . .
C22 C 1.7793(3) 0.0104(2) -0.1056(4) 0.0304(16) Uani 1 1 d . . . . .
C4 C 1.4978(3) 0.1755(2) 0.0160(3) 0.0267(14) Uani 1 1 d . . . . .
C19 C 1.7483(3) 0.0564(2) -0.0931(3) 0.0282(15) Uani 1 1 d . . . . .
C6 C 1.4142(3) 0.2245(2) 0.0672(4) 0.0300(15) Uani 1 1 d . . . . .
C20 C 1.7711(3) 0.1017(2) -0.1048(3) 0.0239(14) Uani 1 1 d . . . . .
C9 C 1.2941(4) 0.2095(2) 0.0717(4) 0.0341(16) Uani 1 1 d . . . . .
H9A H 1.2506 0.1922 0.0562 0.041 Uiso 1 1 calc R U . . .
C14 C 1.1931(4) 0.2954(2) 0.2216(3) 0.0347(17) Uani 1 1 d . . . . .
H14A H 1.2021 0.3095 0.2635 0.042 Uiso 1 1 calc R U . . .
C13 C 1.2506(4) 0.2809(3) 0.2027(3) 0.0310(16) Uani 1 1 d . . . . .
H13A H 1.2976 0.2856 0.2306 0.037 Uiso 1 1 calc R U . . .
C2 C 1.5155(3) 0.2549(2) 0.0245(3) 0.0255(14) Uani 1 1 d . . . . .
C8 C 1.3001(3) 0.2446(2) 0.1180(3) 0.0268(15) Uani 1 1 d . . . . .
C1 C 1.5141(4) 0.3081(2) 0.0345(4) 0.0379(18) Uani 1 1 d . . . . .
H1A H 1.5513 0.3235 0.0195 0.057 Uiso 1 1 calc R U . . .
H1B H 1.5225 0.3149 0.0808 0.057 Uiso 1 1 calc R U . . .
H1C H 1.4673 0.3209 0.0099 0.057 Uiso 1 1 calc R U . . .
C24 C 1.7682(4) -0.0720(2) -0.1460(4) 0.043(2) Uani 1 1 d . . . . .
H24A H 1.7386 -0.0989 -0.1633 0.051 Uiso 1 1 calc R U . . .
C7 C 1.3509(4) 0.1988(2) 0.0468(4) 0.0329(16) Uani 1 1 d . . . . .
H7A H 1.3459 0.1738 0.0156 0.039 Uiso 1 1 calc R U . . .
C17 C 1.6494(4) 0.0301(3) -0.0403(4) 0.045(2) Uani 1 1 d . . . . .
H17A H 1.6147 0.0480 -0.0244 0.068 Uiso 1 1 calc R U . . .
H17B H 1.6808 0.0114 -0.0046 0.068 Uiso 1 1 calc R U . . .
H17C H 1.6240 0.0080 -0.0750 0.068 Uiso 1 1 calc R U . . .
C10 C 1.3647(4) 0.2685(3) 0.1403(4) 0.0380(18) Uani 1 1 d . . . . .
H10A H 1.3704 0.2923 0.1732 0.046 Uiso 1 1 calc R U . . .
C28 C 1.8746(3) -0.1172(2) -0.1610(3) 0.0293(15) Uani 1 1 d . . . . .
C27 C 1.8524(4) 0.0053(3) -0.0935(5) 0.053(2) Uani 1 1 d . . . . .
H27A H 1.8828 0.0309 -0.0729 0.064 Uiso 1 1 calc R U . . .
C18 C 1.6930(3) 0.0649(2) -0.0661(3) 0.0267(15) Uani 1 1 d . . . . .
C21 C 1.8268(4) 0.1171(2) -0.1352(4) 0.0389(18) Uani 1 1 d . . . . .
H21A H 1.8296 0.1525 -0.1350 0.058 Uiso 1 1 calc R U . . .
H21B H 1.8142 0.1053 -0.1800 0.058 Uiso 1 1 calc R U . . .
H21C H 1.8730 0.1037 -0.1105 0.058 Uiso 1 1 calc R U . . .
C15 C 1.1145(3) 0.2687(2) 0.1282(3) 0.0273(14) Uani 1 1 d . . . . .
H15A H 1.0667 0.2638 0.1022 0.033 Uiso 1 1 calc R U . . .
C26 C 1.8824(4) -0.0364(3) -0.1108(5) 0.052(2) Uani 1 1 d . . . . .
H26A H 1.9326 -0.0382 -0.1030 0.063 Uiso 1 1 calc R U . . .
N7 N 1.7412(3) 0.27022(17) -0.0924(3) 0.0234(11) Uani 1 1 d . . . . .
N8 N 1.6942(3) 0.29780(17) -0.0702(3) 0.0226(11) Uani 1 1 d . . . . .
C34 C 1.7800(3) 0.3009(2) -0.1175(3) 0.0242(14) Uani 1 1 d . . . . .
C35 C 1.7586(3) 0.3481(2) -0.1121(3) 0.0247(14) Uani 1 1 d . . . . .
C36 C 1.7042(3) 0.3443(2) -0.0819(3) 0.0223(13) Uani 1 1 d . . . . .
C33 C 1.8335(3) 0.2811(2) -0.1478(3) 0.0288(15) Uani 1 1 d . . . . .
H33A H 1.8359 0.2460 -0.1428 0.043 Uiso 1 1 calc R U . . .
H33B H 1.8804 0.2952 -0.1266 0.043 Uiso 1 1 calc R U . . .
H33C H 1.8192 0.2893 -0.1941 0.043 Uiso 1 1 calc R U . . .
C37 C 1.6597(3) 0.3825(2) -0.0639(3) 0.0286(15) Uani 1 1 d . . . . .
H37A H 1.6265 0.3675 -0.0434 0.043 Uiso 1 1 calc R U . . .
H37B H 1.6326 0.3998 -0.1031 0.043 Uiso 1 1 calc R U . . .
H37C H 1.6906 0.4052 -0.0336 0.043 Uiso 1 1 calc R U . . .
C30 C 1.8742(4) -0.1796(2) -0.2386(4) 0.0352(17) Uani 1 1 d . . . . .
H30A H 1.8489 -0.1972 -0.2761 0.042 Uiso 1 1 calc R U . . .
C29 C 1.8384(4) -0.1436(2) -0.2156(4) 0.0341(17) Uani 1 1 d . . . . .
H29A H 1.7896 -0.1370 -0.2370 0.041 Uiso 1 1 calc R U . . .
C38 C 1.7883(3) 0.3926(2) -0.1309(3) 0.0264(14) Uani 1 1 d . . . . .
C43 C 1.7452(4) 0.4328(3) -0.1568(4) 0.043(2) Uani 1 1 d . . . . .
H43A H 1.6954 0.4312 -0.1621 0.051 Uiso 1 1 calc R U . . .
C39 C 1.8607(4) 0.3970(2) -0.1234(4) 0.0365(17) Uani 1 1 d . . . . .
H39A H 1.8915 0.3706 -0.1063 0.044 Uiso 1 1 calc R U . . .
N6 N 1.9427(3) -0.19042(18) -0.2099(3) 0.0281(13) Uani 1 1 d . . . . .
C44 C 1.8792(4) 0.5222(2) -0.1836(3) 0.0308(16) Uani 1 1 d . . . . .
C32 C 1.9425(4) -0.1302(2) -0.1308(4) 0.0385(18) Uani 1 1 d . . . . .
H32A H 1.9681 -0.1140 -0.0922 0.046 Uiso 1 1 calc R U . . .
C31 C 1.9758(4) -0.1670(2) -0.1550(4) 0.0400(19) Uani 1 1 d . . . . .
H31A H 2.0233 -0.1757 -0.1319 0.048 Uiso 1 1 calc R U . . .
C41 C 1.8482(4) 0.4771(2) -0.1653(3) 0.0303(15) Uani 1 1 d . . . . .
C45 C 1.8444(5) 0.5488(3) -0.2393(4) 0.045(2) Uani 1 1 d . . . . .
H45A H 1.8002 0.5380 -0.2677 0.054 Uiso 1 1 calc R U . . .
C48 C 1.9423(4) 0.5401(3) -0.1443(4) 0.0425(19) Uani 1 1 d . . . . .
H48A H 1.9673 0.5230 -0.1063 0.051 Uiso 1 1 calc R U . . .
C40 C 1.8889(4) 0.4389(3) -0.1402(4) 0.0387(18) Uani 1 1 d . . . . .
H40A H 1.9388 0.4408 -0.1338 0.046 Uiso 1 1 calc R U . . .
C42 C 1.7733(4) 0.4746(3) -0.1747(4) 0.044(2) Uani 1 1 d . . . . .
H42A H 1.7432 0.5010 -0.1929 0.053 Uiso 1 1 calc R U . . .
C46 C 1.8756(4) 0.5910(3) -0.2522(4) 0.0409(19) Uani 1 1 d . . . . .
H46A H 1.8524 0.6080 -0.2909 0.049 Uiso 1 1 calc R U . . .
C47 C 1.9698(4) 0.5832(3) -0.1600(4) 0.045(2) Uani 1 1 d . . . . .
H47A H 2.0137 0.5946 -0.1319 0.054 Uiso 1 1 calc R U . . .
N9 N 1.9372(3) 0.60942(18) -0.2130(3) 0.0281(13) Uani 1 1 d . . . . .
Cu5 Cu 2.0000 -0.23408(4) -0.2500 0.0354(3) Uani 1 2 d S T P . .
Br2B Br 1.5295(3) 0.4349(2) 0.4242(4) 0.120(2) Uani 0.25 1 d . . P A 1
Cu6B Cu 1.6462(8) 0.4143(6) 0.4429(7) 0.227(6) Uani 0.25 1 d . . P A 1
Br3B Br 1.7489(7) 0.4027(5) 0.4341(7) 0.235(5) Uiso 0.25 1 d . . P A 1
Br3A Br 1.5502(8) 0.5113(5) 0.3093(7) 0.118(4) Uiso 0.125 1 d . . P B 2
Br2A Br 1.4819(5) 0.3588(3) 0.2641(4) 0.064(2) Uiso 0.125 1 d . . P C 2
Cu6D Cu 1.5149(15) 0.4332(7) 0.2796(11) 0.332(11) Uiso 0.25 1 d . . P D 3
Br3D Br 1.5229(6) 0.5334(4) 0.2658(6) 0.103(4) Uiso 0.125 1 d . . P D 3
Br2D Br 1.4541(4) 0.3546(3) 0.2780(4) 0.0539(18) Uiso 0.125 1 d . . P D 3

loop_
_atom_site_aniso_label
_atom_site_aniso_U_11
_atom_site_aniso_U_22
_atom_site_aniso_U_33
_atom_site_aniso_U_23
_atom_site_aniso_U_13
_atom_site_aniso_U_12
Br1 0.0231(3) 0.0254(3) 0.0274(3) -0.0016(3) 0.0129(3) -0.0017(2)
Cu3 0.0265(4) 0.0159(3) 0.0359(5) -0.0007(3) 0.0180(4) -0.0008(3)
Cu2 0.0252(4) 0.0192(4) 0.0340(5) -0.0022(3) 0.0191(4) 0.0011(3)
Cu1 0.0251(4) 0.0207(4) 0.0356(5) -0.0007(3) 0.0205(4) -0.0022(3)
Cu4 0.0277(4) 0.0213(4) 0.0405(5) 0.0002(3) 0.0242(4) -0.0029(3)
N1 0.025(3) 0.020(2) 0.036(3) -0.001(2) 0.022(3) -0.001(2)
N3 0.016(3) 0.030(3) 0.029(3) 0.000(2) 0.014(2) -0.002(2)
N4 0.027(3) 0.016(2) 0.034(3) 0.000(2) 0.017(3) 0.003(2)
N2 0.026(3) 0.022(2) 0.026(3) -0.005(2) 0.015(2) -0.001(2)
N5 0.022(3) 0.023(3) 0.032(3) -0.007(2) 0.014(3) -0.002(2)
C12 0.024(3) 0.033(3) 0.029(4) 0.002(3) 0.018(3) 0.001(3)
C25 0.028(4) 0.021(3) 0.046(5) -0.008(3) 0.010(3) 0.005(3)
C5 0.047(5) 0.032(4) 0.063(5) -0.002(3) 0.044(4) -0.009(3)
C3 0.022(3) 0.029(3) 0.031(4) -0.006(3) 0.015(3) -0.005(3)
C11 0.022(4) 0.047(4) 0.038(4) -0.012(3) 0.015(3) -0.006(3)
C23 0.035(4) 0.028(4) 0.059(5) -0.007(3) 0.019(4) 0.003(3)
C16 0.025(4) 0.041(4) 0.026(4) -0.003(3) 0.016(3) -0.005(3)
C22 0.021(3) 0.023(3) 0.047(5) -0.007(3) 0.011(3) 0.005(3)
C4 0.025(3) 0.026(3) 0.035(4) -0.006(3) 0.017(3) -0.007(3)
C19 0.026(4) 0.027(3) 0.033(4) -0.007(3) 0.010(3) 0.005(3)
C6 0.023(3) 0.034(4) 0.039(4) -0.001(3) 0.017(3) 0.002(3)
C20 0.020(3) 0.023(3) 0.030(4) -0.007(3) 0.009(3) -0.004(2)
C9 0.026(4) 0.041(4) 0.040(4) -0.006(3) 0.018(3) -0.005(3)
C14 0.040(4) 0.042(4) 0.030(4) -0.007(3) 0.023(4) -0.005(3)
C13 0.022(3) 0.049(4) 0.025(4) -0.002(3) 0.012(3) 0.003(3)
C2 0.031(4) 0.022(3) 0.031(4) -0.004(3) 0.020(3) 0.003(3)
C8 0.027(4) 0.033(3) 0.028(4) -0.002(3) 0.021(3) 0.001(3)
C1 0.032(4) 0.031(4) 0.060(5) -0.007(3) 0.028(4) -0.002(3)
C24 0.040(4) 0.020(3) 0.073(6) -0.009(3) 0.024(4) -0.002(3)
C7 0.030(4) 0.035(4) 0.044(4) -0.008(3) 0.026(4) -0.005(3)
C17 0.057(5) 0.029(4) 0.065(6) 0.006(4) 0.041(5) 0.001(3)
C10 0.033(4) 0.046(4) 0.043(5) -0.019(4) 0.024(4) -0.003(3)
C28 0.027(4) 0.024(3) 0.037(4) -0.003(3) 0.009(3) 0.008(3)
C27 0.044(5) 0.036(4) 0.078(7) -0.025(4) 0.017(5) -0.004(4)
C18 0.027(4) 0.017(3) 0.038(4) -0.001(3) 0.013(3) 0.004(3)
C21 0.036(4) 0.028(3) 0.064(5) -0.007(3) 0.032(4) -0.001(3)
C15 0.018(3) 0.040(4) 0.027(4) 0.002(3) 0.011(3) 0.000(3)
C26 0.035(4) 0.044(5) 0.071(6) -0.019(4) 0.006(4) 0.004(4)
N7 0.021(3) 0.021(3) 0.032(3) 0.001(2) 0.014(2) -0.003(2)
N8 0.025(3) 0.018(2) 0.030(3) -0.001(2) 0.015(2) 0.001(2)
C34 0.023(3) 0.025(3) 0.027(4) 0.002(3) 0.012(3) -0.008(3)
C35 0.022(3) 0.020(3) 0.030(4) 0.002(3) 0.004(3) -0.006(3)
C36 0.024(3) 0.019(3) 0.026(4) -0.003(2) 0.010(3) -0.004(2)
C33 0.025(3) 0.033(3) 0.035(4) -0.002(3) 0.019(3) 0.000(3)
C37 0.027(4) 0.024(3) 0.037(4) -0.007(3) 0.014(3) -0.002(3)
C30 0.044(5) 0.028(3) 0.031(4) -0.007(3) 0.007(4) 0.009(3)
C29 0.031(4) 0.025(3) 0.047(5) -0.004(3) 0.013(4) 0.010(3)
C38 0.025(3) 0.026(3) 0.030(4) 0.004(3) 0.010(3) -0.004(3)
C43 0.034(4) 0.032(4) 0.069(6) 0.001(4) 0.027(4) -0.008(3)
C39 0.032(4) 0.030(4) 0.049(5) 0.011(3) 0.012(4) 0.004(3)
N6 0.029(3) 0.017(2) 0.039(4) 0.000(2) 0.012(3) 0.004(2)
C44 0.038(4) 0.025(3) 0.032(4) 0.002(3) 0.014(3) -0.012(3)
C32 0.036(4) 0.023(3) 0.047(5) -0.017(3) -0.002(4) 0.007(3)
C31 0.025(4) 0.028(4) 0.065(6) -0.010(4) 0.010(4) 0.005(3)
C41 0.038(4) 0.019(3) 0.033(4) 0.004(3) 0.010(3) -0.012(3)
C45 0.057(5) 0.035(4) 0.038(5) -0.001(3) 0.006(4) -0.019(4)
C48 0.035(4) 0.037(4) 0.047(5) 0.021(4) -0.001(4) -0.010(3)
C40 0.031(4) 0.035(4) 0.054(5) 0.002(4) 0.020(4) -0.009(3)
C42 0.036(4) 0.035(4) 0.065(6) 0.009(4) 0.018(4) 0.000(3)
C46 0.055(5) 0.035(4) 0.026(4) 0.009(3) 0.002(4) -0.018(4)
C47 0.028(4) 0.040(4) 0.060(6) 0.014(4) 0.001(4) -0.018(3)
N9 0.033(3) 0.020(3) 0.034(3) 0.004(2) 0.014(3) -0.005(2)
Cu5 0.0417(7) 0.0169(5) 0.0608(9) 0.000 0.0359(7) 0.000
Br2B 0.094(4) 0.121(5) 0.142(6) -0.011(4) 0.030(4) 0.002(4)
Cu6B 0.218(14) 0.278(17) 0.172(12) -0.058(11) 0.034(10) -0.057(12)

loop_
_atom_type_symbol
_atom_type_description
_atom_type_scat_dispersion_real
_atom_type_scat_dispersion_imag
_atom_type_scat_source
C C 0.0033 0.0016 'International Tables Vol C Tables 4.2.6.8 and 6.1.1.4'
H H 0.0000 0.0000 'International Tables Vol C Tables 4.2.6.8 and 6.1.1.4'
N N 0.0061 0.0033 'International Tables Vol C Tables 4.2.6.8 and 6.1.1.4'
Cu Cu 0.3201 1.2651 'International Tables Vol C Tables 4.2.6.8 and 6.1.1.4'
Br Br -0.2901 2.4595 'International Tables Vol C Tables 4.2.6.8 and 6.1.1.4'

loop_
_geom_angle_atom_site_label_1
_geom_angle_atom_site_label_2
_geom_angle_atom_site_label_3
_geom_angle
_geom_angle_site_symmetry_1
_geom_angle_site_symmetry_3
Cu4 Br1 Cu5 65.65(3) . 5_855
Cu4 Br1 Cu4 63.29(3) . 2_755
Cu5 Br1 Cu4 63.80(3) 5_855 2_755
N7 Cu3 N5 177.1(2) . .
N4 Cu2 N2 177.9(2) . .
N8 Cu1 N1 175.7(2) . .
N9 Cu4 N3 103.1(2) 5_865 .
N9 Cu4 Br1 116.51(17) 5_865 .
N3 Cu4 Br1 118.10(16) . .
N9 Cu4 Br1 110.08(17) 5_865 2_755
N3 Cu4 Br1 103.67(16) . 2_755
Br1 Cu4 Br1 104.63(3) . 2_755
N9 Cu4 Cu4 99.27(15) 5_865 2_755
N3 Cu4 Cu4 154.21(15) . 2_755
Br1 Cu4 Cu4 60.77(3) . 2_755
Br1 Cu4 Cu4 55.95(3) 2_755 2_755
N9 Cu4 Cu5 159.75(15) 5_865 5_855
N3 Cu4 Cu5 95.72(14) . 5_855
Br1 Cu4 Cu5 58.70(2) . 5_855
Br1 Cu4 Cu5 57.30(2) 2_755 5_855
Cu4 Cu4 Cu5 60.760(18) 2_755 5_855
C2 N1 N2 108.0(4) . .
C2 N1 Cu1 130.8(4) . .
N2 N1 Cu1 121.1(3) . .
C14 N3 C15 115.9(5) . .
C14 N3 Cu4 120.7(4) . .
C15 N3 Cu4 123.4(4) . .
C18 N4 N5 107.4(5) . .
C18 N4 Cu2 133.7(4) . .
N5 N4 Cu2 118.8(3) . .
C4 N2 N1 108.4(4) . .
C4 N2 Cu2 134.2(4) . .
N1 N2 Cu2 117.2(3) . .
C20 N5 N4 108.1(5) . .
C20 N5 Cu3 131.5(4) . .
N4 N5 Cu3 120.2(3) . .
C16 C12 C13 116.2(5) . .
C16 C12 C8 122.3(6) . .
C13 C12 C8 121.5(6) . .
C26 C25 C24 117.9(6) . .
C26 C25 C28 119.2(6) . .
C24 C25 C28 123.0(6) . .
C4 C3 C2 105.0(5) . .
C4 C3 C6 129.6(6) . .
C2 C3 C6 125.4(6) . .
C10 C11 C6 120.7(6) . .
C24 C23 C22 121.1(7) . .
C15 C16 C12 119.8(6) . .
C27 C22 C23 116.2(6) . .
C27 C22 C19 120.9(6) . .
C23 C22 C19 122.9(6) . .
N2 C4 C3 109.4(5) . .
N2 C4 C5 121.1(5) . .
C3 C4 C5 129.5(5) . .
C20 C19 C18 104.9(5) . .
C20 C19 C22 125.5(6) . .
C18 C19 C22 129.5(6) . .
C7 C6 C11 117.7(6) . .
C7 C6 C3 122.3(6) . .
C11 C6 C3 119.9(6) . .
N5 C20 C19 109.7(5) . .
N5 C20 C21 118.9(5) . .
C19 C20 C21 131.3(6) . .
C8 C9 C7 121.3(6) . .
N3 C14 C13 124.8(6) . .
C14 C13 C12 119.4(7) . .
N1 C2 C3 109.2(5) . .
N1 C2 C1 119.8(5) . .
C3 C2 C1 131.0(5) . .
C9 C8 C10 117.8(5) . .
C9 C8 C12 122.5(6) . .
C10 C8 C12 119.6(6) . .
C25 C24 C23 121.2(7) . .
C6 C7 C9 120.6(6) . .
C11 C10 C8 121.8(6) . .
C32 C28 C29 117.0(6) . .
C32 C28 C25 121.6(6) . .
C29 C28 C25 121.3(6) . .
C22 C27 C26 121.9(7) . .
N4 C18 C19 109.8(5) . .
N4 C18 C17 119.9(5) . .
C19 C18 C17 130.2(6) . .
N3 C15 C16 123.8(6) . .
C25 C26 C27 121.0(7) . .
C34 N7 N8 107.5(5) . .
C34 N7 Cu3 133.8(4) . .
N8 N7 Cu3 118.6(3) . .
C36 N8 N7 108.4(4) . .
C36 N8 Cu1 134.0(4) . .
N7 N8 Cu1 117.5(3) . .
N7 C34 C35 109.8(5) . .
N7 C34 C33 119.6(5) . .
C35 C34 C33 130.6(5) . .
C34 C35 C36 104.8(5) . .
C34 C35 C38 127.7(6) . .
C36 C35 C38 127.4(6) . .
N8 C36 C35 109.5(5) . .
N8 C36 C37 120.2(5) . .
C35 C36 C37 130.2(5) . .
N6 C30 C29 122.5(7) . .
C28 C29 C30 119.5(7) . .
C39 C38 C43 116.8(6) . .
C39 C38 C35 121.1(6) . .
C43 C38 C35 122.1(6) . .
C42 C43 C38 122.0(7) . .
C40 C39 C38 121.2(6) . .
C30 N6 C31 117.5(6) . .
C30 N6 Cu5 123.2(5) . .
C31 N6 Cu5 119.0(4) . .
C48 C44 C45 117.7(6) . .
C48 C44 C41 120.2(6) . .
C45 C44 C41 122.1(6) . .
C28 C32 C31 121.4(7) . .
N6 C31 C32 121.8(7) . .
C40 C41 C42 119.0(6) . .
C40 C41 C44 121.8(6) . .
C42 C41 C44 119.2(6) . .
C46 C45 C44 118.7(7) . .
C44 C48 C47 120.3(7) . .
C41 C40 C39 122.3(7) . .
C43 C42 C41 118.7(7) . .
N9 C46 C45 124.0(7) . .
N9 C47 C48 123.2(7) . .
C47 N9 C46 116.1(5) . .
C47 N9 Cu4 121.3(5) . 5_865
C46 N9 Cu4 118.2(5) . 5_865
N6 Cu5 N6 106.1(3) 2_954 .
N6 Cu5 Br1 110.04(16) 2_954 6_655
N6 Cu5 Br1 113.71(16) . 6_655
N6 Cu5 Br1 113.71(16) 2_954 5_855
N6 Cu5 Br1 110.03(16) . 5_855
Br1 Cu5 Br1 103.47(5) 6_655 5_855
N6 Cu5 Cu4 156.20(15) 2_954 5_855
N6 Cu5 Cu4 97.72(15) . 5_855
Br1 Cu5 Cu4 58.91(3) 6_655 5_855
Br1 Cu5 Cu4 55.65(3) 5_855 5_855
N6 Cu5 Cu4 97.72(15) 2_954 6_655
N6 Cu5 Cu4 156.20(15) . 6_655
Br1 Cu5 Cu4 55.65(3) 6_655 6_655
Br1 Cu5 Cu4 58.91(3) 5_855 6_655
Cu4 Cu5 Cu4 58.49(4) 5_855 6_655
Br3B Cu6B Br2B 164.2(9) . .
Cu6D Cu6D Br2D 84.6(13) 2_855 .
Cu6D Cu6D Br2D 67.8(13) 2_855 2_855
Br2D Cu6D Br2D 56.6(6) . 2_855
Cu6D Cu6D Br3D 85.1(6) 2_855 .
Br2D Cu6D Br3D 155.6(12) . .
Br2D Cu6D Br3D 137.1(11) 2_855 .
Br3D Br3D Cu6D 90.3(6) 2_855 .
Br2D Br2D Cu6D 65.5(7) 2_855 .
Br2D Br2D Cu6D 57.8(6) 2_855 2_855
Cu6D Br2D Cu6D 27.6(10) . 2_855

loop_
_geom_bond_atom_site_label_1
_geom_bond_atom_site_label_2
_geom_bond_distance
_geom_bond_site_symmetry_2
Br1 Cu4 2.4568(10) .
Br1 Cu5 2.5427(9) 5_855
Br1 Cu4 2.5877(11) 2_755
Cu3 N7 1.864(5) .
Cu3 N5 1.879(5) .
Cu2 N4 1.867(5) .
Cu2 N2 1.870(5) .
Cu1 N8 1.864(5) .
Cu1 N1 1.865(5) .
Cu4 N9 1.999(5) 5_865
Cu4 N3 2.007(5) .
Cu4 Br1 2.5876(11) 2_755
Cu4 Cu4 2.6489(13) 2_755
Cu4 Cu5 2.7112(12) 5_855
N1 C2 1.344(7) .
N1 N2 1.387(7) .
N3 C14 1.330(9) .
N3 C15 1.349(8) .
N4 C18 1.336(7) .
N4 N5 1.380(6) .
N2 C4 1.337(7) .
N5 C20 1.338(7) .
C12 C16 1.399(9) .
C12 C13 1.403(9) .
C12 C8 1.482(8) .
C25 C26 1.367(10) .
C25 C24 1.387(9) .
C25 C28 1.495(8) .
C5 C4 1.488(9) .
C3 C4 1.400(8) .
C3 C2 1.403(8) .
C3 C6 1.482(8) .
C11 C10 1.376(8) .
C11 C6 1.398(9) .
C23 C24 1.390(9) .
C23 C22 1.398(9) .
C16 C15 1.372(8) .
C22 C27 1.386(10) .
C22 C19 1.472(8) .
C19 C20 1.377(9) .
C19 C18 1.392(8) .
C6 C7 1.385(9) .
C20 C21 1.491(8) .
C9 C8 1.372(9) .
C9 C7 1.403(8) .
C14 C13 1.367(9) .
C2 C1 1.492(9) .
C8 C10 1.386(10) .
C17 C18 1.501(9) .
C28 C32 1.348(9) .
C28 C29 1.390(10) .
C27 C26 1.396(10) .
N7 C34 1.355(7) .
N7 N8 1.385(6) .
N8 C36 1.336(7) .
C34 C35 1.389(8) .
C34 C33 1.493(8) .
C35 C36 1.406(8) .
C35 C38 1.469(8) .
C36 C37 1.495(8) .
C30 N6 1.338(9) .
C30 C29 1.393(9) .
C38 C39 1.386(9) .
C38 C43 1.411(10) .
C43 C42 1.383(10) .
C39 C40 1.379(9) .
N6 C31 1.339(9) .
N6 Cu5 2.011(5) .
C44 C48 1.369(10) .
C44 C45 1.404(10) .
C44 C41 1.492(8) .
C32 C31 1.390(9) .
C41 C40 1.340(10) .
C41 C42 1.424(10) .
C45 C46 1.385(9) .
C48 C47 1.391(9) .
C46 N9 1.355(9) .
C47 N9 1.346(9) .
N9 Cu4 1.999(5) 5_865
Cu5 N6 2.011(5) 2_954
Cu5 Br1 2.5427(9) 6_655
Cu5 Br1 2.5427(9) 5_855
Cu5 Cu4 2.7112(12) 5_855
Cu5 Cu4 2.7112(12) 6_655
Br2B Cu6B 2.278(17) .
Cu6B Br3B 2.10(2) .
Br3A Br3A 2.73(3) 2_855
Br2A Br2A 1.062(16) 2_855
Cu6D Cu6D 1.24(4) 2_855
Cu6D Br2D 2.48(2) .
Cu6D Br2D 2.66(2) 2_855
Cu6D Br3D 2.80(2) .
Br3D Br3D 0.95(2) 2_855
Br2D Br2D 2.444(16) 2_855
Br2D Cu6D 2.66(2) 2_855

loop_
_platon_squeeze_void_nr
_platon_squeeze_void_average_x
_platon_squeeze_void_average_y
_platon_squeeze_void_average_z
_platon_squeeze_void_volume
_platon_squeeze_void_count_electrons
_platon_squeeze_void_content
1 0.000 0.380 0.750 211 28 ' '
2 0.000 0.620 0.250 211 28 ' '
3 0.062 0.042 0.454 7 1 ' '
4 0.062 0.958 0.954 7 1 ' '
5 0.147 0.059 0.757 19 7 ' '
6 0.147 0.941 0.257 19 6 ' '
7 0.165 0.007 0.431 17 3 ' '
8 0.165 0.993 0.931 18 3 ' '
9 0.336 0.492 0.569 18 3 ' '
10 0.336 0.508 0.069 18 3 ' '
11 0.353 0.441 0.243 19 6 ' '
12 0.353 0.559 0.743 19 6 ' '
13 0.500 0.120 0.250 211 28 ' '
14 0.500 0.880 0.750 211 28 ' '
15 0.441 0.457 0.546 7 1 ' '
16 0.441 0.543 0.046 7 1 ' '
17 0.562 0.458 0.954 7 1 ' '
18 0.562 0.542 0.454 7 1 ' '
19 0.647 0.441 0.257 19 6 ' '
20 0.647 0.559 0.757 19 7 ' '
21 0.665 0.493 0.931 18 3 ' '
22 0.665 0.507 0.431 17 3 ' '
23 0.836 0.008 0.069 18 3 ' '
24 0.836 0.992 0.569 18 3 ' '
25 0.853 0.059 0.743 19 6 ' '
26 0.853 0.941 0.243 19 6 ' '
27 0.941 0.043 0.046 7 1 ' '
28 0.941 0.957 0.546 7 1 ' '
